data_2237964
loop_
_publ_author_name
'Gehringer, Matthias'
'Forster, Michael'
'Schollmeyer, Dieter'
'Laufer, Stefan'

_publ_section_title
;
 <i>tert</i>-Butyl
 <i>N</i>-[(3<i>R</i>,4<i>R</i>)-1-(2-cyanoacetyl)-4-methylpiperidin-3-yl]-<i>N</i>-methylcarbamate
;
_journal_coeditor_code NC2311
_journal_issue 6
_journal_name_full 'Acta Crystallographica Section E'
_journal_page_first o935
_journal_paper_doi 10.1107/S1600536813013512
_journal_volume 69
_journal_year 2013
_chemical_formula_iupac 'C15 H25 N3 O3'
_chemical_formula_moiety 'C15 H25 N3 O3'
_chemical_formula_sum 'C15 H25 N3 O3'
_chemical_formula_weight 295.38
_chemical_name_systematic
'<i>tert</i>-Butyl <i>N</i>-[(3<i>R</i>,4<i>R</i>)-1-(2-cyanoacetyl)-4-methylpiperidin-3-yl]-<i>N</i>-methylcarbamate'
_space_group_IT_number 4
_symmetry_cell_setting monoclinic
_symmetry_space_group_name_Hall 'P 2yb'
_symmetry_space_group_name_H-M 'P 1 21 1'
_atom_sites_solution_hydrogens geom
_atom_sites_solution_primary direct
_atom_sites_solution_secondary difmap
_audit_creation_method SHELXL-97
_cell_angle_alpha 90.00
_cell_angle_beta 102.196(4)
_cell_angle_gamma 90.00
_cell_formula_units_Z 2
_cell_length_a 7.1786(11)
_cell_length_b 7.3213(10)
_cell_length_c 16.042(2)
_cell_measurement_reflns_used 1671
_cell_measurement_temperature 173(2)
_cell_measurement_theta_max 27.7
_cell_measurement_theta_min 2.6
_cell_volume 824.1(2)
_computing_cell_refinement 'SAINT (Bruker, 2006)'
_computing_data_collection 'APEX2 (Bruker, 2006)'
_computing_data_reduction 'SAINT (Bruker, 2006)'
_computing_molecular_graphics 'PLATON (Spek, 2009)'
_computing_publication_material 'PLATON (Spek, 2009)'
_computing_structure_refinement 'SHELXL97 (Sheldrick, 2008)'
_computing_structure_solution 'SIR97 (Altomare <i>et al.</i>, 1999)'
_diffrn_ambient_temperature 173(2)
_diffrn_measured_fraction_theta_full 0.999
_diffrn_measured_fraction_theta_max 0.999
_diffrn_measurement_device '\k-geometry diffractometer'
_diffrn_measurement_device_type 'Bruker SMART APEXII'
_diffrn_measurement_method 'CCD scan'
_diffrn_radiation_monochromator graphite
_diffrn_radiation_type MoK\a
_diffrn_radiation_wavelength 0.71073
_diffrn_reflns_av_R_equivalents 0.0309
_diffrn_reflns_av_sigmaI/netI 0.0328
_diffrn_reflns_limit_h_max 9
_diffrn_reflns_limit_h_min -8
_diffrn_reflns_limit_k_max 9
_diffrn_reflns_limit_k_min -9
_diffrn_reflns_limit_l_max 21
_diffrn_reflns_limit_l_min -19
_diffrn_reflns_number 5061
_diffrn_reflns_theta_full 27.84
_diffrn_reflns_theta_max 27.84
_diffrn_reflns_theta_min 2.60
_exptl_absorpt_coefficient_mu 0.084
_exptl_absorpt_correction_type none
_exptl_crystal_colour colourless
_exptl_crystal_density_diffrn 1.190
_exptl_crystal_density_method 'not measured'
_exptl_crystal_description block
_exptl_crystal_F_000 320
_exptl_crystal_size_max 0.60
_exptl_crystal_size_mid 0.35
_exptl_crystal_size_min 0.10
_refine_diff_density_max 0.240
_refine_diff_density_min -0.166
_refine_ls_extinction_method none
_refine_ls_goodness_of_fit_ref 1.029
_refine_ls_hydrogen_treatment constr
_refine_ls_matrix_type full
_refine_ls_number_parameters 195
_refine_ls_number_reflns 2115
_refine_ls_number_restraints 1
_refine_ls_restrained_S_all 1.028
_refine_ls_R_factor_all 0.0476
_refine_ls_R_factor_gt 0.0384
_refine_ls_shift/su_max 0.001
_refine_ls_shift/su_mean 0.000
_refine_ls_structure_factor_coef Fsqd
_refine_ls_weighting_details 'calc w=1/[\s^2^(Fo^2^)+(0.0542P)^2^+0.0849P] where P=(Fo^2^+2Fc^2^)/3'
_refine_ls_weighting_scheme calc
_refine_ls_wR_factor_obs 0.0949
_refine_ls_wR_factor_ref 0.1012
_reflns_number_gt 1818
_reflns_number_total 2115
_reflns_threshold_expression I>2\s(I)
_cod_data_source_file nc2311.cif
_cod_data_source_block I
_cod_original_sg_symbol_H-M 'P 21'
_cod_database_code 2237964
_cod_database_fobs_code 2237964

loop_
_symmetry_equiv_pos_as_xyz
'x, y, z'
'-x, y+1/2, -z'

loop_
_atom_site_type_symbol
_atom_site_label
_atom_site_fract_x
_atom_site_fract_y
_atom_site_fract_z
_atom_site_U_iso_or_equiv
_atom_site_adp_type
_atom_site_calc_flag
_atom_site_refinement_flags
_atom_site_occupancy
_atom_site_symmetry_multiplicity
C C1 0.4456(3) 0.3404(3) 0.18701(13) 0.0302(4) Uani d . 1 1
H H1 0.4716 0.2110 0.1731 0.036 Uiso calc R 1 1
C C2 0.6397(3) 0.4395(4) 0.20174(18) 0.0405(6) Uani d . 1 1
H H2 0.7050 0.3945 0.1564 0.049 Uiso calc R 1 1
C C3 0.6252(3) 0.6475(3) 0.19155(17) 0.0399(6) Uani d . 1 1
H H3A 0.5813 0.7008 0.2408 0.048 Uiso calc R 1 1
H H3B 0.7528 0.6983 0.1911 0.048 Uiso calc R 1 1
C C4 0.4877(3) 0.7001(3) 0.10969(16) 0.0395(5) Uani d . 1 1
H H4A 0.4737 0.8346 0.1066 0.047 Uiso calc R 1 1
H H4B 0.5387 0.6592 0.0601 0.047 Uiso calc R 1 1
N N5 0.3008(3) 0.6153(3) 0.10671(12) 0.0312(4) Uani d . 1 1
C C6 0.3066(3) 0.4151(3) 0.10847(14) 0.0330(5) Uani d . 1 1
H H6A 0.3449 0.3702 0.0563 0.040 Uiso calc R 1 1
H H6B 0.1772 0.3677 0.1081 0.040 Uiso calc R 1 1
N N7 0.3602(2) 0.3322(2) 0.26269(11) 0.0285(4) Uani d . 1 1
C C8 0.2959(4) 0.4987(3) 0.29674(17) 0.0402(6) Uani d . 1 1
H H8A 0.3926 0.5941 0.2989 0.060 Uiso calc R 1 1
H H8B 0.2757 0.4757 0.3544 0.060 Uiso calc R 1 1
H H8C 0.1760 0.5388 0.2599 0.060 Uiso calc R 1 1
C C9 0.3408(3) 0.1672(3) 0.29731(13) 0.0290(4) Uani d . 1 1
O O10 0.3892(2) 0.0216(2) 0.27102(10) 0.0394(4) Uani d . 1 1
O O11 0.2571(2) 0.1828(2) 0.36532(10) 0.0372(4) Uani d . 1 1
C C12 0.2052(3) 0.0207(3) 0.40890(14) 0.0375(5) Uani d . 1 1
C C13 0.3833(4) -0.0846(4) 0.45076(17) 0.0512(7) Uani d . 1 1
H H13A 0.4434 -0.1362 0.4066 0.077 Uiso calc R 1 1
H H13B 0.3482 -0.1836 0.4856 0.077 Uiso calc R 1 1
H H13C 0.4728 -0.0019 0.4870 0.077 Uiso calc R 1 1
C C14 0.0646(4) -0.0948(4) 0.34738(17) 0.0433(6) Uani d . 1 1
H H14A 0.1261 -0.1424 0.3028 0.065 Uiso calc R 1 1
H H14B -0.0455 -0.0200 0.3212 0.065 Uiso calc R 1 1
H H14C 0.0221 -0.1970 0.3782 0.065 Uiso calc R 1 1
C C15 0.1100(5) 0.1057(4) 0.47614(17) 0.0496(7) Uani d . 1 1
H H15A 0.2007 0.1864 0.5130 0.074 Uiso calc R 1 1
H H15B 0.0697 0.0088 0.5106 0.074 Uiso calc R 1 1
H H15C -0.0014 0.1765 0.4480 0.074 Uiso calc R 1 1
C C16 0.7654(4) 0.3823(5) 0.2870(2) 0.0702(10) Uani d . 1 1
H H16A 0.8933 0.4337 0.2919 0.105 Uiso calc R 1 1
H H16B 0.7736 0.2487 0.2898 0.105 Uiso calc R 1 1
H H16C 0.7099 0.4277 0.3338 0.105 Uiso calc R 1 1
C C17 0.1318(3) 0.7016(3) 0.09444(12) 0.0283(4) Uani d . 1 1
O O18 -0.0215(2) 0.6227(2) 0.08811(11) 0.0374(4) Uani d . 1 1
C C19 0.1360(3) 0.9103(3) 0.09008(14) 0.0340(5) Uani d . 1 1
H H19A 0.2374 0.9573 0.1369 0.041 Uiso calc R 1 1
H H19B 0.1669 0.9482 0.0353 0.041 Uiso calc R 1 1
C C20 -0.0465(4) 0.9893(3) 0.09718(15) 0.0372(5) Uani d . 1 1
N N21 -0.1875(3) 1.0566(3) 0.10290(15) 0.0513(6) Uani d . 1 1

loop_
_atom_site_aniso_label
_atom_site_aniso_U_11
_atom_site_aniso_U_22
_atom_site_aniso_U_33
_atom_site_aniso_U_12
_atom_site_aniso_U_13
_atom_site_aniso_U_23
C1 0.0333(10) 0.0234(10) 0.0361(11) 0.0038(9) 0.0125(8) -0.0038(9)
C2 0.0278(11) 0.0393(14) 0.0574(15) 0.0051(10) 0.0160(10) -0.0009(12)
C3 0.0269(10) 0.0385(14) 0.0575(15) -0.0046(10) 0.0159(10) -0.0048(11)
C4 0.0391(11) 0.0325(12) 0.0511(14) -0.0060(10) 0.0187(10) 0.0034(11)
N5 0.0344(9) 0.0239(9) 0.0359(10) -0.0030(8) 0.0091(7) 0.0008(8)
C6 0.0429(12) 0.0234(10) 0.0331(11) -0.0014(9) 0.0090(9) -0.0037(9)
N7 0.0327(8) 0.0233(9) 0.0310(9) 0.0052(8) 0.0099(7) -0.0018(8)
C8 0.0558(14) 0.0215(11) 0.0508(14) 0.0034(10) 0.0282(11) -0.0025(10)
C9 0.0314(9) 0.0258(10) 0.0289(10) 0.0031(9) 0.0038(8) -0.0018(9)
O10 0.0546(10) 0.0241(8) 0.0414(9) 0.0088(8) 0.0147(7) -0.0021(7)
O11 0.0570(9) 0.0218(7) 0.0366(8) 0.0036(8) 0.0187(7) 0.0002(7)
C12 0.0557(13) 0.0239(11) 0.0341(12) 0.0063(11) 0.0124(10) 0.0032(10)
C13 0.0667(17) 0.0402(13) 0.0417(14) 0.0094(13) 0.0000(12) 0.0058(12)
C14 0.0537(14) 0.0294(11) 0.0482(14) -0.0010(11) 0.0138(11) 0.0000(11)
C15 0.0788(18) 0.0346(12) 0.0431(14) 0.0021(13) 0.0300(13) 0.0024(11)
C16 0.0317(12) 0.070(2) 0.099(3) 0.0032(14) -0.0084(14) 0.015(2)
C17 0.0360(10) 0.0258(10) 0.0230(10) -0.0026(9) 0.0059(8) -0.0023(8)
O18 0.0355(8) 0.0322(8) 0.0445(9) -0.0042(7) 0.0085(7) -0.0065(7)
C19 0.0398(12) 0.0286(11) 0.0321(11) -0.0018(10) 0.0044(9) 0.0035(9)
C20 0.0506(14) 0.0270(11) 0.0325(11) 0.0005(11) 0.0058(10) -0.0004(9)
N21 0.0589(13) 0.0413(13) 0.0545(13) 0.0095(12) 0.0139(11) -0.0015(11)

loop_
_atom_type_symbol
_atom_type_description
_atom_type_scat_dispersion_real
_atom_type_scat_dispersion_imag
_atom_type_scat_source
C C 0.0033 0.0016 'International Tables Vol C Tables 4.2.6.8 and 6.1.1.4'
H H 0.0000 0.0000 'International Tables Vol C Tables 4.2.6.8 and 6.1.1.4'
N N 0.0061 0.0033 'International Tables Vol C Tables 4.2.6.8 and 6.1.1.4'
O O 0.0106 0.0060 'International Tables Vol C Tables 4.2.6.8 and 6.1.1.4'

loop_
_geom_angle_atom_site_label_1
_geom_angle_atom_site_label_2
_geom_angle_atom_site_label_3
_geom_angle
N7 C1 C6 112.35(17)
N7 C1 C2 114.38(18)
C6 C1 C2 111.59(19)
N7 C1 H1 105.9
C6 C1 H1 105.9
C2 C1 H1 105.9
C16 C2 C3 112.4(2)
C16 C2 C1 110.6(2)
C3 C2 C1 114.31(19)
C16 C2 H2 106.3
C3 C2 H2 106.3
C1 C2 H2 106.3
C4 C3 C2 111.2(2)
C4 C3 H3A 109.4
C2 C3 H3A 109.4
C4 C3 H3B 109.4
C2 C3 H3B 109.4
H3A C3 H3B 108.0
N5 C4 C3 110.11(18)
N5 C4 H4A 109.6
C3 C4 H4A 109.6
N5 C4 H4B 109.6
C3 C4 H4B 109.6
H4A C4 H4B 108.2
C17 N5 C6 119.57(19)
C17 N5 C4 126.53(19)
C6 N5 C4 113.55(19)
N5 C6 C1 112.52(19)
N5 C6 H6A 109.1
C1 C6 H6A 109.1
N5 C6 H6B 109.1
C1 C6 H6B 109.1
H6A C6 H6B 107.8
C9 N7 C8 121.94(17)
C9 N7 C1 118.25(17)
C8 N7 C1 119.80(18)
N7 C8 H8A 109.5
N7 C8 H8B 109.5
H8A C8 H8B 109.5
N7 C8 H8C 109.5
H8A C8 H8C 109.5
H8B C8 H8C 109.5
O10 C9 N7 125.24(18)
O10 C9 O11 123.9(2)
N7 C9 O11 110.90(18)
C9 O11 C12 121.04(17)
O11 C12 C14 110.10(18)
O11 C12 C13 110.3(2)
C14 C12 C13 112.8(2)
O11 C12 C15 101.76(19)
C14 C12 C15 110.7(2)
C13 C12 C15 110.8(2)
C12 C13 H13A 109.5
C12 C13 H13B 109.5
H13A C13 H13B 109.5
C12 C13 H13C 109.5
H13A C13 H13C 109.5
H13B C13 H13C 109.5
C12 C14 H14A 109.5
C12 C14 H14B 109.5
H14A C14 H14B 109.5
C12 C14 H14C 109.5
H14A C14 H14C 109.5
H14B C14 H14C 109.5
C12 C15 H15A 109.5
C12 C15 H15B 109.5
H15A C15 H15B 109.5
C12 C15 H15C 109.5
H15A C15 H15C 109.5
H15B C15 H15C 109.5
C2 C16 H16A 109.5
C2 C16 H16B 109.5
H16A C16 H16B 109.5
C2 C16 H16C 109.5
H16A C16 H16C 109.5
H16B C16 H16C 109.5
O18 C17 N5 123.7(2)
O18 C17 C19 119.5(2)
N5 C17 C19 116.7(2)
C20 C19 C17 111.4(2)
C20 C19 H19A 109.3
C17 C19 H19A 109.3
C20 C19 H19B 109.3
C17 C19 H19B 109.3
H19A C19 H19B 108.0
N21 C20 C19 177.9(3)

loop_
_geom_bond_atom_site_label_1
_geom_bond_atom_site_label_2
_geom_bond_distance
C1 N7 1.472(3)
C1 C6 1.533(3)
C1 C2 1.544(3)
C1 H1 1.0000
C2 C16 1.529(4)
C2 C3 1.533(4)
C2 H2 1.0000
C3 C4 1.516(4)
C3 H3A 0.9900
C3 H3B 0.9900
C4 N5 1.470(3)
C4 H4A 0.9900
C4 H4B 0.9900
N5 C17 1.345(3)
N5 C6 1.467(3)
C6 H6A 0.9900
C6 H6B 0.9900
N7 C9 1.349(3)
N7 C8 1.451(3)
C8 H8A 0.9800
C8 H8B 0.9800
C8 H8C 0.9800
C9 O10 1.223(3)
C9 O11 1.357(3)
O11 C12 1.465(3)
C12 C14 1.512(4)
C12 C13 1.522(3)
C12 C15 1.526(3)
C13 H13A 0.9800
C13 H13B 0.9800
C13 H13C 0.9800
C14 H14A 0.9800
C14 H14B 0.9800
C14 H14C 0.9800
C15 H15A 0.9800
C15 H15B 0.9800
C15 H15C 0.9800
C16 H16A 0.9800
C16 H16B 0.9800
C16 H16C 0.9800
C17 O18 1.228(3)
C17 C19 1.530(3)
C19 C20 1.459(3)
C19 H19A 0.9900
C19 H19B 0.9900
C20 N21 1.147(3)

loop_
_geom_torsion_atom_site_label_1
_geom_torsion_atom_site_label_2
_geom_torsion_atom_site_label_3
_geom_torsion_atom_site_label_4
_geom_torsion
N7 C1 C2 C16 43.0(3)
C6 C1 C2 C16 171.9(2)
N7 C1 C2 C3 -85.0(3)
C6 C1 C2 C3 43.9(3)
C16 C2 C3 C4 -175.6(2)
C1 C2 C3 C4 -48.5(3)
C2 C3 C4 N5 55.2(3)
C3 C4 N5 C17 126.0(2)
C3 C4 N5 C6 -60.9(3)
C17 N5 C6 C1 -129.3(2)
C4 N5 C6 C1 57.1(3)
N7 C1 C6 N5 83.0(2)
C2 C1 C6 N5 -47.0(3)
C6 C1 N7 C9 117.2(2)
C2 C1 N7 C9 -114.3(2)
C6 C1 N7 C8 -61.5(3)
C2 C1 N7 C8 67.0(3)
C8 N7 C9 O10 178.8(2)
C1 N7 C9 O10 0.2(3)
C8 N7 C9 O11 -0.3(3)
C1 N7 C9 O11 -178.92(17)
O10 C9 O11 C12 -4.7(3)
N7 C9 O11 C12 174.44(18)
C9 O11 C12 C14 -60.1(3)
C9 O11 C12 C13 65.0(3)
C9 O11 C12 C15 -177.46(19)
C6 N5 C17 O18 3.4(3)
C4 N5 C17 O18 176.1(2)
C6 N5 C17 C19 -177.8(2)
C4 N5 C17 C19 -5.1(3)
O18 C17 C19 C20 12.5(3)
N5 C17 C19 C20 -166.36(18)
